data_7022884
loop_
_publ_author_name
'Johnson, Magnus T.'
'D\<zoli\'c, Zoran'
'Cetina, Mario'
'Lahtinen, Manu'
'Ahlquist, M\%arten S G'
'Rissanen, Kari'
'\"Ohrstr\"om, Lars'
'Wendt, Ola F.'

_publ_section_title
;
 Preparation of potentially porous, chiral organometallic materials
 through spontaneous resolution of pincer palladium conformers.
;
_journal_issue 23
_journal_name_full 'Dalton transactions (Cambridge, England : 2003)'
_journal_page_first 8484
_journal_page_last 8491
_journal_paper_doi 10.1039/c3dt50190f
_journal_volume 42
_journal_year 2013
_chemical_compound_source 'synthesis as described'
_chemical_formula_moiety 'C24 H43 Cl P2 Pd'
_chemical_formula_sum 'C24 H43 Cl P2 Pd'
_chemical_formula_weight 535.37
_chemical_name_systematic
;
?
;
_space_group_IT_number 179
_symmetry_cell_setting hexagonal
_symmetry_Int_Tables_number 179
_symmetry_space_group_name_Hall 'P 65 2 (0 0 1)'
_symmetry_space_group_name_H-M 'P 65 2 2'
_atom_sites_solution_hydrogens geom
_atom_sites_solution_primary direct
_atom_sites_solution_secondary difmap
_audit_creation_date 2010-09-24T19:41:30-00:00
_audit_creation_method 'WinGX routine CIF_UPDATE'
_cell_angle_alpha 90
_cell_angle_beta 90
_cell_angle_gamma 120
_cell_formula_units_Z 6
_cell_length_a 16.3507(4)
_cell_length_b 16.3507(4)
_cell_length_c 19.1646(6)
_cell_measurement_reflns_used 5253
_cell_measurement_temperature 123.0(1)
_cell_measurement_theta_max 25.35
_cell_measurement_theta_min 0.407
_cell_volume 4437.1(2)
_computing_cell_refinement 'HKL Scalepack (Otwinowski & Minor, 1997)'
_computing_data_collection 'COLLECT (Hooft, 1998)'
_computing_data_reduction 'HKL Denzo and Scalepack (Otwinowski & Minor, 1997)'
_computing_molecular_graphics 'MERCURY (Macrae et al., 2006)'
_computing_publication_material 'WinGX publication routines (Farrugia, 1999)'
_computing_structure_refinement 'SHELXL-97 (Sheldrick, 2008)'
_computing_structure_solution 'SIR2002 (Burla et al., 2003)'
_diffrn_ambient_temperature 123.0(1)
_diffrn_detector 'CCD plate'
_diffrn_detector_area_resol_mean 9
_diffrn_measured_fraction_theta_full 0.994
_diffrn_measured_fraction_theta_max 0.994
_diffrn_measurement_device '95mm CCD camera on \k-goniostat'
_diffrn_measurement_device_type 'Bruker-Nonius Kappa Apex II Diffractometer'
_diffrn_measurement_method 'CCD rotation images, thick slices'
_diffrn_radiation_monochromator 'horizonally mounted graphite crystal'
_diffrn_radiation_probe x-ray
_diffrn_radiation_type Mok\a
_diffrn_radiation_wavelength 0.71073
_diffrn_reflns_av_R_equivalents 0.0670
_diffrn_reflns_av_unetI/netI 0.0377
_diffrn_reflns_limit_h_max 16
_diffrn_reflns_limit_h_min -19
_diffrn_reflns_limit_k_max 19
_diffrn_reflns_limit_k_min -19
_diffrn_reflns_limit_l_max 22
_diffrn_reflns_limit_l_min -22
_diffrn_reflns_number 25075
_diffrn_reflns_theta_full 25
_diffrn_reflns_theta_max 25
_diffrn_reflns_theta_min 3.58
_diffrn_source 'Enraf Nonius FR590'
_exptl_absorpt_coefficient_mu 0.833
_exptl_absorpt_correction_T_max 0.7457
_exptl_absorpt_correction_T_min 0.5806
_exptl_absorpt_correction_type multi-scan
_exptl_absorpt_process_details
;
Sheldrick, G. M. SADABS 2008/2; University of G\"ottingen: G\"ottingen,
Germany, 2008.
;
_exptl_crystal_colour colourless
_exptl_crystal_density_diffrn 1.202
_exptl_crystal_density_method 'not measured'
_exptl_crystal_description prism
_exptl_crystal_F_000 1680
_exptl_crystal_size_max 0.40
_exptl_crystal_size_mid 0.20
_exptl_crystal_size_min 0.15
_platon_squeeze_details
;
;
_refine_diff_density_max 0.434
_refine_diff_density_min -0.379
_refine_diff_density_rms 0.095
_refine_ls_abs_structure_details 'Flack H D (1983), Acta Cryst. A39, 876-881'
_refine_ls_abs_structure_Flack 0.12(6)
_refine_ls_extinction_method none
_refine_ls_goodness_of_fit_ref 0.982
_refine_ls_hydrogen_treatment constr
_refine_ls_matrix_type full
_refine_ls_number_parameters 135
_refine_ls_number_reflns 2609
_refine_ls_number_restraints 0
_refine_ls_restrained_S_all 0.982
_refine_ls_R_factor_all 0.0433
_refine_ls_R_factor_gt 0.0373
_refine_ls_shift/su_max 0.001
_refine_ls_shift/su_mean 0
_refine_ls_structure_factor_coef Fsqd
_refine_ls_weighting_details 'calc w=1/[\s^2^(Fo^2^)+(0.0302P)^2^+20.4394P] where P=(Fo^2^+2Fc^2^)/3'
_refine_ls_weighting_scheme calc
_refine_ls_wR_factor_gt 0.0949
_refine_ls_wR_factor_ref 0.0970
_reflns_number_gt 2384
_reflns_number_total 2609
_reflns_threshold_expression >2\s(I)
_cod_data_source_file c3dt50190f.txt
_cod_data_source_block 4.PE.A-3
_cod_original_sg_symbol_Hall 'P 65 2 (001)'
_cod_database_code 7022884

loop_
_symmetry_equiv_pos_as_xyz
'x, y, z'
'-x, -y, z+1/2'
'-y, x-y, z+2/3'
'-x+y, -x, z+1/3'
'x-y, x, z+5/6'
'y, -x+y, z+1/6'
'x-y, -y, -z'
'-x, -x+y, -z+1/3'
'y, x, -z+2/3'
'-y, -x, -z+1/6'
'x, x-y, -z+5/6'
'-x+y, y, -z+1/2'

loop_
_atom_site_label
_atom_site_type_symbol
_atom_site_fract_x
_atom_site_fract_y
_atom_site_fract_z
_atom_site_U_iso_or_equiv
_atom_site_adp_type
_atom_site_occupancy
_atom_site_symmetry_multiplicity
_atom_site_calc_flag
_atom_site_refinement_flags
Pd1 Pd 0.584871(19) 0.16974(4) 0.25 0.02057(15) Uani 1 2 d S
Cl1 Cl 0.49963(6) -0.00074(13) 0.25 0.0314(5) Uani 1 2 d S
P1 P 0.72401(10) 0.19158(9) 0.29705(7) 0.0203(3) Uani 1 1 d .
C1 C 0.6565(2) 0.3130(5) 0.25 0.0219(15) Uani 1 2 d S
C2 C 0.7387(4) 0.3628(4) 0.2889(3) 0.0226(11) Uani 1 1 d .
C3 C 0.7889(4) 0.4617(4) 0.2882(3) 0.0245(12) Uani 1 1 d .
H3 H 0.8459 0.4951 0.314 0.029 Uiso 1 1 calc R
C4 C 0.7555(3) 0.5110(5) 0.25 0.0292(17) Uani 1 2 d S
H4 H 0.789 0.578 0.25 0.035 Uiso 1 2 calc SR
C5 C 0.7746(4) 0.3115(4) 0.3323(3) 0.0258(12) Uani 1 1 d .
H5A H 0.7554 0.3092 0.3816 0.031 Uiso 1 1 calc R
H5B H 0.8444 0.3442 0.3302 0.031 Uiso 1 1 calc R
C6 C 0.8090(4) 0.1987(4) 0.2281(3) 0.0263(12) Uani 1 1 d .
C7 C 0.8304(5) 0.2827(4) 0.1798(3) 0.0372(15) Uani 1 1 d .
H7A H 0.8689 0.2835 0.1403 0.056 Uiso 1 1 calc R
H7B H 0.8649 0.3419 0.2059 0.056 Uiso 1 1 calc R
H7C H 0.771 0.276 0.1624 0.056 Uiso 1 1 calc R
C8 C 0.7601(5) 0.1071(4) 0.1842(3) 0.0329(14) Uani 1 1 d .
H8A H 0.8006 0.1126 0.1447 0.049 Uiso 1 1 calc R
H8B H 0.6995 0.0974 0.1668 0.049 Uiso 1 1 calc R
H8C H 0.7492 0.0533 0.2133 0.049 Uiso 1 1 calc R
C9 C 0.9032(4) 0.2143(5) 0.2572(3) 0.0374(15) Uani 1 1 d .
H9A H 0.892 0.1594 0.2851 0.056 Uiso 1 1 calc R
H9B H 0.932 0.2709 0.2866 0.056 Uiso 1 1 calc R
H9C H 0.9458 0.2225 0.2185 0.056 Uiso 1 1 calc R
C10 C 0.7179(4) 0.1166(4) 0.3733(3) 0.0255(12) Uani 1 1 d .
C11 C 0.6336(4) 0.1058(4) 0.4168(3) 0.0331(13) Uani 1 1 d .
H11A H 0.5758 0.0741 0.3888 0.05 Uiso 1 1 calc R
H11B H 0.6451 0.1684 0.4307 0.05 Uiso 1 1 calc R
H11C H 0.6263 0.0682 0.4586 0.05 Uiso 1 1 calc R
C12 C 0.6991(4) 0.0201(4) 0.3500(3) 0.0326(15) Uani 1 1 d .
H12A H 0.6815 -0.022 0.3905 0.049 Uiso 1 1 calc R
H12B H 0.7562 0.026 0.3285 0.049 Uiso 1 1 calc R
H12C H 0.6475 -0.0062 0.316 0.049 Uiso 1 1 calc R
C13 C 0.8072(4) 0.1638(4) 0.4190(3) 0.0275(12) Uani 1 1 d .
H13A H 0.7986 0.1239 0.4596 0.041 Uiso 1 1 calc R
H13B H 0.8184 0.2256 0.4347 0.041 Uiso 1 1 calc R
H13C H 0.8615 0.172 0.3917 0.041 Uiso 1 1 calc R

loop_
_atom_site_aniso_label
_atom_site_aniso_U_11
_atom_site_aniso_U_22
_atom_site_aniso_U_33
_atom_site_aniso_U_23
_atom_site_aniso_U_13
_atom_site_aniso_U_12
Pd1 0.0225(2) 0.0157(3) 0.0213(3) 0 -0.0043(2) 0.00785(15)
Cl1 0.0313(8) 0.0149(9) 0.0424(11) 0 -0.0126(9) 0.0074(4)
P1 0.0213(7) 0.0191(7) 0.0183(6) -0.0015(5) -0.0036(6) 0.0084(6)
C1 0.026(3) 0.017(4) 0.019(3) 0 0.001(3) 0.0084(18)
C2 0.027(3) 0.016(3) 0.021(3) -0.003(2) 0.000(2) 0.009(3)
C3 0.026(3) 0.021(3) 0.023(3) -0.001(2) 0.000(2) 0.010(2)
C4 0.036(3) 0.015(4) 0.029(4) 0 0.007(4) 0.0074(19)
C5 0.021(3) 0.024(3) 0.026(3) -0.003(2) -0.001(3) 0.006(3)
C6 0.024(3) 0.029(3) 0.024(3) -0.003(2) -0.001(2) 0.011(2)
C7 0.045(4) 0.033(4) 0.031(3) 0.003(3) 0.010(3) 0.017(3)
C8 0.042(4) 0.033(3) 0.027(3) -0.002(3) 0.002(3) 0.021(3)
C9 0.028(3) 0.050(4) 0.033(3) -0.004(3) 0.003(3) 0.019(3)
C10 0.028(3) 0.023(3) 0.025(3) 0.003(2) -0.002(2) 0.012(3)
C11 0.030(3) 0.037(3) 0.026(3) 0.008(3) 0.005(3) 0.012(3)
C12 0.035(4) 0.023(3) 0.037(4) 0.002(3) -0.008(3) 0.013(3)
C13 0.033(3) 0.030(3) 0.022(2) -0.001(3) -0.010(3) 0.018(3)

loop_
_atom_type_symbol
_atom_type_description
_atom_type_scat_dispersion_real
_atom_type_scat_dispersion_imag
_atom_type_scat_source
C C 0.0033 0.0016 'International Tables Vol C Tables 4.2.6.8 and 6.1.1.4'
H H 0 0 'International Tables Vol C Tables 4.2.6.8 and 6.1.1.4'
P P 0.1023 0.0942 'International Tables Vol C Tables 4.2.6.8 and 6.1.1.4'
Cl Cl 0.1484 0.1585 'International Tables Vol C Tables 4.2.6.8 and 6.1.1.4'
Pd Pd -0.9988 1.0072 'International Tables Vol C Tables 4.2.6.8 and 6.1.1.4'

loop_
_geom_angle_atom_site_label_1
_geom_angle_atom_site_label_2
_geom_angle_atom_site_label_3
_geom_angle
_geom_angle_site_symmetry_1
_geom_angle_site_symmetry_3
C1 Pd1 P1 82.28(14) . .
C1 Pd1 P1 82.28(4) . 12_655
P1 Pd1 P1 164.57(7) . 12_655
C1 Pd1 Cl1 180 . .
P1 Pd1 Cl1 97.72(4) . .
P1 Pd1 Cl1 97.72(4) 12_655 .
C5 P1 C10 105.0(2) . .
C5 P1 C6 105.6(3) . .
C10 P1 C6 112.6(2) . .
C5 P1 Pd1 101.12(19) . .
C10 P1 Pd1 118.54(18) . .
C6 P1 Pd1 112.17(17) . .
C2 C1 C2 119.1(7) 12_655 .
C2 C1 Pd1 120.4(3) 12_655 .
C2 C1 Pd1 120.4(3) . .
C1 C2 C3 120.5(5) . .
C1 C2 C5 120.5(5) . .
C3 C2 C5 119.1(5) . .
C4 C3 C2 120.2(6) . .
C4 C3 H3 119.9 . .
C2 C3 H3 119.9 . .
C3 C4 C3 119.6(7) 12_655 .
C3 C4 H4 120.2 12_655 .
C3 C4 H4 120.2 . .
C2 C5 P1 107.5(4) . .
C2 C5 H5A 110.2 . .
P1 C5 H5A 110.2 . .
C2 C5 H5B 110.2 . .
P1 C5 H5B 110.2 . .
H5A C5 H5B 108.5 . .
C8 C6 C9 110.4(5) . .
C8 C6 C7 108.2(4) . .
C9 C6 C7 107.9(5) . .
C8 C6 P1 108.3(4) . .
C9 C6 P1 113.9(4) . .
C7 C6 P1 108.0(4) . .
C6 C7 H7A 109.5 . .
C6 C7 H7B 109.5 . .
H7A C7 H7B 109.5 . .
C6 C7 H7C 109.5 . .
H7A C7 H7C 109.5 . .
H7B C7 H7C 109.5 . .
C6 C8 H8A 109.5 . .
C6 C8 H8B 109.5 . .
H8A C8 H8B 109.5 . .
C6 C8 H8C 109.5 . .
H8A C8 H8C 109.5 . .
H8B C8 H8C 109.5 . .
C6 C9 H9A 109.5 . .
C6 C9 H9B 109.5 . .
H9A C9 H9B 109.5 . .
C6 C9 H9C 109.5 . .
H9A C9 H9C 109.5 . .
H9B C9 H9C 109.5 . .
C12 C10 C13 109.7(5) . .
C12 C10 C11 109.6(5) . .
C13 C10 C11 108.6(5) . .
C12 C10 P1 111.6(4) . .
C13 C10 P1 112.8(4) . .
C11 C10 P1 104.3(4) . .
C10 C11 H11A 109.5 . .
C10 C11 H11B 109.5 . .
H11A C11 H11B 109.5 . .
C10 C11 H11C 109.5 . .
H11A C11 H11C 109.5 . .
H11B C11 H11C 109.5 . .
C10 C12 H12A 109.5 . .
C10 C12 H12B 109.5 . .
H12A C12 H12B 109.5 . .
C10 C12 H12C 109.5 . .
H12A C12 H12C 109.5 . .
H12B C12 H12C 109.5 . .
C10 C13 H13A 109.5 . .
C10 C13 H13B 109.5 . .
H13A C13 H13B 109.5 . .
C10 C13 H13C 109.5 . .
H13A C13 H13C 109.5 . .
H13B C13 H13C 109.5 . .

loop_
_geom_bond_atom_site_label_1
_geom_bond_atom_site_label_2
_geom_bond_distance
_geom_bond_site_symmetry_2
Pd1 C1 2.029(7) .
Pd1 P1 2.3031(14) .
Pd1 P1 2.3031(14) 12_655
Pd1 Cl1 2.4141(19) .
P1 C5 1.833(5) .
P1 C10 1.878(5) .
P1 C6 1.878(5) .
C1 C2 1.390(6) 12_655
C1 C2 1.390(6) .
C2 C3 1.401(7) .
C2 C5 1.494(8) .
C3 C4 1.387(6) .
C3 H3 0.95 .
C4 C3 1.387(6) 12_655
C4 H4 0.95 .
C5 H5A 0.99 .
C5 H5B 0.99 .
C6 C8 1.547(8) .
C6 C9 1.535(8) .
C6 C7 1.545(8) .
C7 H7A 0.98 .
C7 H7B 0.98 .
C7 H7C 0.98 .
C8 H8A 0.98 .
C8 H8B 0.98 .
C8 H8C 0.98 .
C9 H9A 0.98 .
C9 H9B 0.98 .
C9 H9C 0.98 .
C10 C12 1.517(8) .
C10 C13 1.538(7) .
C10 C11 1.545(8) .
C11 H11A 0.98 .
C11 H11B 0.98 .
C11 H11C 0.98 .
C12 H12A 0.98 .
C12 H12B 0.98 .
C12 H12C 0.98 .
C13 H13A 0.98 .
C13 H13B 0.98 .
C13 H13C 0.98 .

loop_
_geom_torsion_atom_site_label_1
_geom_torsion_atom_site_label_2
_geom_torsion_atom_site_label_3
_geom_torsion_atom_site_label_4
_geom_torsion
_geom_torsion_site_symmetry_1
_geom_torsion_site_symmetry_4
C1 Pd1 P1 C5 22.22(18) . .
P1 Pd1 P1 C5 22.22(18) 12_655 .
Cl1 Pd1 P1 C5 -157.78(18) . .
C1 Pd1 P1 C10 136.3(2) . .
P1 Pd1 P1 C10 136.3(2) 12_655 .
Cl1 Pd1 P1 C10 -43.7(2) . .
C1 Pd1 P1 C6 -89.8(2) . .
P1 Pd1 P1 C6 -89.8(2) 12_655 .
Cl1 Pd1 P1 C6 90.2(2) . .
P1 Pd1 C1 C2 164.7(2) . 12_655
P1 Pd1 C1 C2 -15.3(2) 12_655 12_655
P1 Pd1 C1 C2 -15.3(2) . .
P1 Pd1 C1 C2 164.7(2) 12_655 .
C2 C1 C2 C3 -0.8(4) 12_655 .
Pd1 C1 C2 C3 179.2(4) . .
C2 C1 C2 C5 179.0(5) 12_655 .
Pd1 C1 C2 C5 -1.0(5) . .
C1 C2 C3 C4 1.7(7) . .
C5 C2 C3 C4 -178.1(4) . .
C2 C3 C4 C3 -0.8(4) . 12_655
C1 C2 C5 P1 21.7(6) . .
C3 C2 C5 P1 -158.5(4) . .
C10 P1 C5 C2 -152.1(4) . .
C6 P1 C5 C2 88.7(4) . .
Pd1 P1 C5 C2 -28.2(4) . .
C5 P1 C6 C8 -166.6(4) . .
C10 P1 C6 C8 79.3(4) . .
Pd1 P1 C6 C8 -57.4(4) . .
C5 P1 C6 C9 70.2(5) . .
C10 P1 C6 C9 -43.9(5) . .
Pd1 P1 C6 C9 179.4(4) . .
C5 P1 C6 C7 -49.7(4) . .
C10 P1 C6 C7 -163.7(4) . .
Pd1 P1 C6 C7 59.5(4) . .
C5 P1 C10 C12 -166.7(4) . .
C6 P1 C10 C12 -52.3(5) . .
Pd1 P1 C10 C12 81.4(4) . .
C5 P1 C10 C13 -42.7(5) . .
C6 P1 C10 C13 71.7(5) . .
Pd1 P1 C10 C13 -154.6(3) . .
C5 P1 C10 C11 75.1(4) . .
C6 P1 C10 C11 -170.6(4) . .
Pd1 P1 C10 C11 -36.9(4) . .

loop_
_platon_squeeze_void_nr
_platon_squeeze_void_average_x
_platon_squeeze_void_average_y
_platon_squeeze_void_average_z
_platon_squeeze_void_volume
_platon_squeeze_void_count_electrons
_platon_squeeze_void_content
1 0.000 0.000 -0.004 703 102 ' '
